data_4077598
loop_
_publ_author_name
'Pangan, Lourdes N.'
'Kawano, Yasuro'
'Shimoi, Mamoru'

_publ_section_title
;
 Syntheses and Structures of New Diruthenatetraborane Complexes Exhibiting
 Novel Modes of Coordination for a B2H5Fragment:&#x00A0;
 Phosphine-Complexed [(Cp*Ru)2(\m-H)(&#x2225;-\m-\h4-B2H5)(PR3)] (PR3=
 PMe3, PMe2Ph) and
 Phosphido-Bridgednido-[(Cp*Ru)2(\m-PMe2)(&#x22A5;-\m-\h4-B2H5)]1
;
_journal_issue 26
_journal_name_full Organometallics
_journal_page_first 5575
_journal_paper_doi 10.1021/om000568g
_journal_volume 19
_journal_year 2000
_chemical_formula_analytical C23H45B2PRu
_chemical_formula_moiety Cp*2Ru2(PMe3)(H)(B2H5)
_chemical_formula_structural '[(Cp*Ru)2(mu-H)(PMe3)(B2H5)]'
_chemical_formula_sum 'C23 H45 B2 P Ru2'
_chemical_formula_weight 578.18
_chemical_name_systematic
; 
 ? 
;
_space_group_IT_number 14
_symmetry_space_group_name_Hall '-P 2yn'
_symmetry_space_group_name_H-M 'P 1 21/n 1'
_atom_sites_solution_hydrogens geom
_atom_sites_solution_primary direct
_atom_sites_solution_secondary difmap
_audit_creation_method SHELXL
_cell_angle_alpha 90.00
_cell_angle_beta 94.392(7)
_cell_angle_gamma 90.00
_cell_formula_units_Z 4
_cell_length_a 13.850(2)
_cell_length_b 17.8490(10)
_cell_length_c 10.7815(8)
_cell_measurement_reflns_used omega
_cell_measurement_temperature 293(2)
_cell_measurement_theta_max 55
_cell_measurement_theta_min 3
_cell_volume 2657.5(5)
_computing_cell_refinement UNICS-III
_computing_molecular_graphics ORTEP
_computing_structure_refinement 'SHELXL-93 (Sheldrick, 1993)'
_computing_structure_solution 'SHELXS-86 (Sheldrick, 1990)'
_diffrn_ambient_temperature 293(2)
_diffrn_measurement_device 'Rigaku AFC-5'
_diffrn_measurement_method omega-2theta
_diffrn_radiation_monochromator graphite
_diffrn_radiation_source 'fine-focus sealed tube'
_diffrn_radiation_type MoK\a
_diffrn_radiation_wavelength 0.71069
_diffrn_reflns_av_R_equivalents 0.0316
_diffrn_reflns_av_sigmaI/netI 0.0409
_diffrn_reflns_limit_h_max 17
_diffrn_reflns_limit_h_min 0
_diffrn_reflns_limit_k_max 23
_diffrn_reflns_limit_k_min 0
_diffrn_reflns_limit_l_max 13
_diffrn_reflns_limit_l_min -14
_diffrn_reflns_number 4415
_diffrn_reflns_theta_max 27.50
_diffrn_reflns_theta_min 1.86
_diffrn_standards_decay_% 0.02
_diffrn_standards_interval_count 150
_diffrn_standards_number 3
_exptl_absorpt_coefficient_mu 1.186
_exptl_absorpt_correction_type no
_exptl_crystal_colour orange
_exptl_crystal_density_diffrn 1.445
_exptl_crystal_F_000 1184
_exptl_crystal_size_max 0.30
_exptl_crystal_size_mid 0.25
_exptl_crystal_size_min 0.10
_refine_diff_density_max 0.904
_refine_diff_density_min -0.559
_refine_diff_density_rms 0.090
_refine_ls_extinction_method none
_refine_ls_goodness_of_fit_all 1.025
_refine_ls_goodness_of_fit_obs 1.027
_refine_ls_hydrogen_treatment
'H(1)-H(5) and H(Ru) were found by the difference Fourier synthesis and refined isotropically. Methyl hydrogen atoms were idealized.'
_refine_ls_matrix_type full
_refine_ls_number_parameters 303
_refine_ls_number_reflns 4244
_refine_ls_number_restraints 0
_refine_ls_restrained_S_all 1.026
_refine_ls_restrained_S_obs 1.027
_refine_ls_R_factor_all 0.0425
_refine_ls_R_factor_obs 0.0403
_refine_ls_shift/esd_max -0.218
_refine_ls_shift/esd_mean 0.005
_refine_ls_structure_factor_coef Fsqd
_refine_ls_weighting_details 'w=1/[\s^2^(Fo^2^)+(0.0531P)^2^+0.6597P] where P=(Fo^2^+2Fc^2^)/3'
_refine_ls_weighting_scheme calc
_refine_ls_wR_factor_all 0.0935
_refine_ls_wR_factor_obs 0.0920
_reflns_number_observed 4111
_reflns_number_total 4244
_reflns_observed_criterion >2sigma(I)
_cod_data_source_file om000568g.cif
_cod_data_source_block ru2b2p
_cod_depositor_comments
;
The following automatic conversions were performed:

'_refine_ls_weighting_scheme' value 'calc
w=1/[\s^2^(Fo^2^)+(0.0531P)^2^+0.6597P] where P=(Fo^2^+2Fc^2^)/3' was
changed to 'calc'. New tag '_refine_ls_weighting_details' was
created. The value of the new tag was set to
'w=1/[\s^2^(Fo^2^)+(0.0531P)^2^+0.6597P] where P=(Fo^2^+2Fc^2^)/3'.

Automatic conversion script
Id: cif_fix_values 3143 2015-03-26 13:38:13Z robertas 
;
_cod_database_code 4077598

loop_
_symmetry_equiv_pos_as_xyz
'x, y, z'
'-x+1/2, y+1/2, -z+1/2'
'-x, -y, -z'
'x-1/2, -y-1/2, z-1/2'

loop_
_atom_site_aniso_label
_atom_site_aniso_U_11
_atom_site_aniso_U_22
_atom_site_aniso_U_33
_atom_site_aniso_U_23
_atom_site_aniso_U_13
_atom_site_aniso_U_12
Ru1 0.0354(2) 0.0302(2) 0.0374(2) 0.0003(2) 0.0060(2) -0.0005(2)
Ru2 0.0293(2) 0.0300(2) 0.0410(2) 0.0011(2) 0.0076(2) 0.0031(2)
P 0.0456(8) 0.0529(9) 0.0410(8) 0.0020(6) 0.0007(6) 0.0050(7)
C1 0.051(3) 0.043(3) 0.051(3) -0.005(3) 0.012(3) -0.014(3)
C2 0.039(3) 0.046(3) 0.066(4) 0.008(3) 0.018(3) -0.002(2)
C3 0.082(4) 0.041(3) 0.048(3) 0.001(3) 0.020(3) -0.018(3)
C4 0.047(3) 0.042(3) 0.081(4) 0.025(3) -0.002(3) -0.011(3)
C5 0.062(4) 0.030(3) 0.073(4) -0.004(3) 0.023(3) -0.003(3)
C6 0.093(6) 0.079(5) 0.072(5) -0.013(4) -0.009(4) -0.027(4)
C7 0.050(4) 0.067(5) 0.146(8) 0.004(5) 0.032(4) -0.002(3)
C8 0.180(10) 0.089(6) 0.053(4) 0.003(4) 0.044(5) -0.039(6)
C9 0.081(5) 0.093(6) 0.148(9) 0.070(6) -0.040(5) -0.024(5)
C10 0.115(7) 0.039(4) 0.151(9) -0.005(4) 0.071(6) 0.002(4)
C11 0.046(3) 0.043(3) 0.077(4) 0.012(3) 0.017(3) 0.014(3)
C12 0.047(3) 0.038(3) 0.087(5) 0.002(3) 0.027(3) 0.008(3)
C13 0.078(4) 0.039(3) 0.065(4) -0.007(3) 0.035(3) 0.011(3)
C14 0.058(4) 0.037(3) 0.087(5) -0.024(3) 0.010(3) 0.003(3)
C15 0.058(4) 0.037(3) 0.086(5) 0.002(3) 0.023(3) 0.005(3)
C16 0.076(5) 0.079(5) 0.125(7) 0.042(5) 0.014(5) 0.039(4)
C17 0.049(4) 0.069(5) 0.142(8) 0.006(5) 0.038(4) 0.008(3)
C18 0.154(9) 0.075(5) 0.076(5) -0.011(4) 0.060(6) 0.022(5)
C19 0.109(7) 0.074(5) 0.114(7) -0.052(5) -0.016(5) -0.011(5)
C20 0.085(5) 0.045(4) 0.136(8) 0.012(4) 0.043(5) 0.002(4)
C21 0.092(5) 0.085(5) 0.055(4) 0.022(4) 0.018(4) 0.016(4)
C22 0.082(5) 0.056(4) 0.050(4) -0.011(3) 0.005(3) 0.006(3)
C23 0.067(5) 0.116(7) 0.069(5) -0.015(5) -0.027(4) 0.005(5)
B1 0.033(3) 0.036(3) 0.051(4) 0.001(3) 0.000(3) 0.000(2)
B2 0.032(3) 0.045(3) 0.053(4) 0.003(3) 0.010(3) -0.001(3)

loop_
_atom_site_label
_atom_site_type_symbol
_atom_site_fract_x
_atom_site_fract_y
_atom_site_fract_z
_atom_site_U_iso_or_equiv
_atom_site_thermal_displace_type
_atom_site_occupancy
_atom_site_calc_flag
_atom_site_refinement_flags
Ru1 Ru 0.32350(3) 0.61988(2) 0.11315(4) 0.03416(11) Uani 1 d .
Ru2 Ru 0.30748(3) 0.76858(2) -0.01812(4) 0.03319(11) Uani 1 d .
P P 0.29682(11) 0.71990(9) -0.21195(14) 0.0467(3) Uani 1 d .
C1 C 0.2233(4) 0.5290(3) 0.0721(5) 0.0481(13) Uani 1 d .
C2 C 0.1886(4) 0.5716(3) 0.1728(6) 0.0498(14) Uani 1 d .
C3 C 0.2603(5) 0.5692(3) 0.2719(6) 0.056(2) Uani 1 d .
C4 C 0.3391(4) 0.5236(3) 0.2357(6) 0.057(2) Uani 1 d .
C5 C 0.3152(5) 0.4999(3) 0.1123(6) 0.0544(15) Uani 1 d .
C6 C 0.1644(6) 0.5102(4) -0.0469(7) 0.082(2) Uani 1 d .
H6A H 0.1199(32) 0.5536(21) -0.0718(28) 0.123 Uiso 1 calc R
H6B H 0.1243(33) 0.4637(25) -0.0341(16) 0.123 Uiso 1 calc R
H6C H 0.2093(18) 0.5005(29) -0.1151(31) 0.123 Uiso 1 calc R
C7 C 0.0887(5) 0.6052(4) 0.1737(9) 0.086(3) Uani 1 d .
H7A H 0.0427(22) 0.5664(18) 0.1863(56) 0.129 Uiso 1 calc R
H7B H 0.0720(19) 0.6294(30) 0.0957(41) 0.129 Uiso 1 calc R
H7C H 0.0879(12) 0.6412(29) 0.2396(45) 0.129 Uiso 1 calc R
C8 C 0.2514(8) 0.6027(5) 0.3990(6) 0.106(4) Uani 1 d .
H8A H 0.3012(40) 0.6353(36) 0.4170(31) 0.158 Uiso 1 calc R
H8B H 0.2536(54) 0.5656(21) 0.4570(33) 0.158 Uiso 1 calc R
H8C H 0.1941(39) 0.6277(37) 0.3998(21) 0.158 Uiso 1 calc R
C9 C 0.4265(6) 0.5019(5) 0.3195(9) 0.110(4) Uani 1 d .
H9A H 0.4085(16) 0.4614(35) 0.3770(55) 0.165 Uiso 1 calc R
H9B H 0.4503(33) 0.5463(25) 0.3689(54) 0.165 Uiso 1 calc R
H9C H 0.4785(32) 0.4836(38) 0.2682(27) 0.165 Uiso 1 calc R
C10 C 0.3750(6) 0.4495(4) 0.0355(9) 0.099(3) Uani 1 d .
H10A H 0.3746(39) 0.4681(23) -0.0445(44) 0.148 Uiso 1 calc R
H10B H 0.3489(31) 0.4018(26) 0.0333(52) 0.148 Uiso 1 calc R
H10C H 0.4378(34) 0.4477(29) 0.0707(39) 0.148 Uiso 1 calc R
C11 C 0.2191(4) 0.8724(3) -0.0637(6) 0.055(2) Uani 1 d .
C12 C 0.1753(4) 0.8311(3) 0.0293(6) 0.056(2) Uani 1 d .
C13 C 0.2418(5) 0.8291(3) 0.1375(6) 0.059(2) Uani 1 d .
C14 C 0.3273(5) 0.8686(3) 0.1103(7) 0.060(2) Uani 1 d .
C15 C 0.3133(5) 0.8938(3) -0.0160(7) 0.059(2) Uani 1 d .
C16 C 0.1694(5) 0.8996(4) -0.1830(8) 0.093(3) Uani 1 d .
H16A H 0.2118(24) 0.9028(36) -0.2399(35) 0.140 Uiso 1 calc R
H16B H 0.1440(43) 0.9441(28) -0.1715(18) 0.140 Uiso 1 calc R
H16C H 0.1232(40) 0.8679(25) -0.2082(35) 0.140 Uiso 1 calc R
C17 C 0.0715(5) 0.8032(4) 0.0229(8) 0.085(3) Uani 1 d .
H17A H 0.0322(20) 0.8396(22) 0.0552(53) 0.127 Uiso 1 calc R
H17B H 0.0683(9) 0.7594(26) 0.0692(51) 0.127 Uiso 1 calc R
H17C H 0.0501(18) 0.7936(32) -0.0596(37) 0.127 Uiso 1 calc R
C18 C 0.2218(7) 0.7965(4) 0.2610(7) 0.099(3) Uani 1 d .
H18A H 0.2515(42) 0.7484(28) 0.2701(27) 0.148 Uiso 1 calc R
H18B H 0.1535(33) 0.7916(33) 0.2656(24) 0.148 Uiso 1 calc R
H18C H 0.2476(42) 0.8288(24) 0.3260(32) 0.148 Uiso 1 calc R
C19 C 0.4112(6) 0.8859(4) 0.2007(8) 0.100(3) Uani 1 d .
H19A H 0.4279(32) 0.8424(24) 0.2491(49) 0.150 Uiso 1 calc R
H19B H 0.3943(19) 0.9255(32) 0.2542(48) 0.150 Uiso 1 calc R
H19C H 0.4652(31) 0.9008(36) 0.1566(23) 0.150 Uiso 1 calc R
C20 C 0.3805(6) 0.9452(4) -0.0796(8) 0.087(3) Uani 1 d .
H20A H 0.4496(30) 0.9365(22) -0.0443(38) 0.131 Uiso 1 calc R
H20B H 0.3617(26) 0.9992(23) -0.0650(43) 0.131 Uiso 1 calc R
H20C H 0.3754(29) 0.9344(21) -0.1723(41) 0.131 Uiso 1 calc R
C21 C 0.3400(6) 0.7779(4) -0.3363(6) 0.077(2) Uani 1 d .
H21A H 0.4048(30) 0.7894(25) -0.3178(26) 0.115 Uiso 1 calc R
H21B H 0.3041(30) 0.8218(24) -0.3432(34) 0.115 Uiso 1 calc R
H21C H 0.3330(36) 0.7518(16) -0.4109(34) 0.115 Uiso 1 calc R
C22 C 0.3573(5) 0.6315(3) -0.2412(6) 0.063(2) Uani 1 d .
H22A H 0.3273(23) 0.5903(16) -0.1942(36) 0.094 Uiso 1 calc R
H22B H 0.4278(27) 0.6356(9) -0.2130(38) 0.094 Uiso 1 calc R
H22C H 0.3502(27) 0.6201(13) -0.3325(34) 0.094 Uiso 1 calc R
C23 C 0.1736(5) 0.6974(5) -0.2741(7) 0.086(3) Uani 1 d .
H23A H 0.1380(21) 0.7425(20) -0.2897(51) 0.129 Uiso 1 calc R
H23B H 0.1425(20) 0.6677(30) -0.2153(34) 0.129 Uiso 1 calc R
H23C H 0.1760(5) 0.6701(31) -0.3498(43) 0.129 Uiso 1 calc R
B1 B 0.4201(4) 0.6963(3) 0.0572(6) 0.0401(13) Uani 1 d .
B2 B 0.4673(4) 0.7634(4) -0.0375(6) 0.0431(14) Uani 1 d .
H500 H 0.2498(51) 0.6867(40) 0.0145(63) 0.094(23) Uiso 1 d .
H1 H 0.5063(37) 0.8156(31) 0.0043(49) 0.050(15) Uiso 1 d .
H2 H 0.4979(40) 0.7446(30) -0.1264(54) 0.056(16) Uiso 1 d .
H3 H 0.5054(39) 0.7162(31) 0.0502(49) 0.054(16) Uiso 1 d .
H4 H 0.4074(34) 0.6910(27) 0.1808(43) 0.038(13) Uiso 1 d .
H5 H 0.4182(37) 0.6295(30) 0.0293(48) 0.048(15) Uiso 1 d .

loop_
_atom_type_symbol
_atom_type_description
_atom_type_scat_dispersion_real
_atom_type_scat_dispersion_imag
_atom_type_scat_source
Ru Ru -1.4200 0.8360 'International Tables Vol C Tables 4.2.6.8 and 6.1.1.4'
P P 0.1023 0.0942 'International Tables Vol C Tables 4.2.6.8 and 6.1.1.4'
C C 0.0033 0.0016 'International Tables Vol C Tables 4.2.6.8 and 6.1.1.4'
B B 0.0013 0.0007 'International Tables Vol C Tables 4.2.6.8 and 6.1.1.4'
H H 0.0000 0.0000 'International Tables Vol C Tables 4.2.6.8 and 6.1.1.4'

loop_
_geom_angle_atom_site_label_1
_geom_angle_atom_site_label_2
_geom_angle_atom_site_label_3
_geom_angle
B1 Ru1 C5 134.8(2)
B1 Ru1 C1 150.5(2)
C5 Ru1 C1 38.3(2)
B1 Ru1 C4 132.5(2)
C5 Ru1 C4 38.2(2)
C1 Ru1 C4 64.0(2)
B1 Ru1 C3 145.5(2)
C5 Ru1 C3 64.2(2)
C1 Ru1 C3 63.8(2)
C4 Ru1 C3 38.7(2)
B1 Ru1 C2 160.5(2)
C5 Ru1 C2 64.1(2)
C1 Ru1 C2 38.5(2)
C4 Ru1 C2 63.8(2)
C3 Ru1 C2 37.4(2)
B1 Ru1 Ru2 45.2(2)
C5 Ru1 Ru2 151.3(2)
C1 Ru1 Ru2 122.9(2)
C4 Ru1 Ru2 170.5(2)
C3 Ru1 Ru2 135.8(2)
C2 Ru1 Ru2 116.74(15)
B1 Ru1 H500 75.2(22)
C5 Ru1 H500 127.9(22)
C1 Ru1 H500 92.8(22)
C4 Ru1 H500 152.3(22)
C3 Ru1 H500 118.8(22)
C2 Ru1 H500 88.7(22)
Ru2 Ru1 H500 31.1(22)
B1 Ru1 H4 40.8(14)
C5 Ru1 H4 136.5(15)
C1 Ru1 H4 168.4(15)
C4 Ru1 H4 106.0(15)
C3 Ru1 H4 104.8(15)
C2 Ru1 H4 133.0(15)
Ru2 Ru1 H4 66.3(15)
H500 Ru1 H4 95.0(26)
B1 Ru1 H5 37.2(18)
C5 Ru1 H5 98.4(18)
C1 Ru1 H5 119.3(18)
C4 Ru1 H5 111.6(18)
C3 Ru1 H5 148.7(18)
C2 Ru1 H5 157.8(18)
Ru2 Ru1 H5 71.6(18)
H500 Ru1 H5 92.5(28)
H4 Ru1 H5 69.0(23)
B1 Ru2 C15 125.1(2)
B1 Ru2 C12 143.2(2)
C15 Ru2 C12 61.9(2)
B1 Ru2 B2 46.6(2)
C15 Ru2 B2 90.4(2)
C12 Ru2 B2 150.9(2)
B1 Ru2 C13 109.4(2)
C15 Ru2 C13 61.8(2)
C12 Ru2 C13 37.2(2)
B2 Ru2 C13 123.3(3)
B1 Ru2 C11 161.4(2)
C15 Ru2 C11 36.8(2)
C12 Ru2 C11 36.8(2)
B2 Ru2 C11 122.5(2)
C13 Ru2 C11 61.5(2)
B1 Ru2 P 96.5(2)
C15 Ru2 P 113.2(2)
C12 Ru2 P 114.0(2)
B2 Ru2 P 83.8(2)
C13 Ru2 P 151.1(2)
C11 Ru2 P 96.8(2)
B1 Ru2 C14 101.2(2)
C15 Ru2 C14 37.1(2)
C12 Ru2 C14 61.9(2)
B2 Ru2 C14 90.9(2)
C13 Ru2 C14 36.9(2)
C11 Ru2 C14 61.5(2)
P Ru2 C14 150.0(2)
B1 Ru2 Ru1 42.5(2)
C15 Ru2 Ru1 151.1(2)
C12 Ru2 Ru1 111.4(2)
B2 Ru2 Ru1 88.2(2)
C13 Ru2 Ru1 95.3(2)
C11 Ru2 Ru1 147.91(15)
P Ru2 Ru1 95.35(4)
C14 Ru2 Ru1 114.0(2)
B1 Ru2 H500 75.2(23)
C15 Ru2 H500 150.1(24)
C12 Ru2 H500 88.6(24)
B2 Ru2 H500 117.6(24)
C13 Ru2 H500 92.0(23)
C11 Ru2 H500 119.5(24)
P Ru2 H500 82.2(23)
C14 Ru2 H500 125.7(23)
Ru1 Ru2 H500 33.9(23)
C22 P C23 100.0(4)
C22 P C21 100.5(3)
C23 P C21 101.8(4)
C22 P Ru2 119.6(2)
C23 P Ru2 114.6(3)
C21 P Ru2 117.3(3)
C5 C1 C2 108.0(5)
C5 C1 C6 126.6(6)
C2 C1 C6 124.8(6)
C5 C1 Ru1 70.3(3)
C2 C1 Ru1 72.3(3)
C6 C1 Ru1 129.9(4)
C3 C2 C1 107.5(5)
C3 C2 C7 127.1(6)
C1 C2 C7 125.1(6)
C3 C2 Ru1 70.5(3)
C1 C2 Ru1 69.2(3)
C7 C2 Ru1 130.2(4)
C2 C3 C4 108.5(5)
C2 C3 C8 125.3(7)
C4 C3 C8 126.0(7)
C2 C3 Ru1 72.1(3)
C4 C3 Ru1 70.3(3)
C8 C3 Ru1 127.9(4)
C5 C4 C3 107.4(5)
C5 C4 C9 127.4(7)
C3 C4 C9 125.1(7)
C5 C4 Ru1 70.0(3)
C3 C4 Ru1 71.1(3)
C9 C4 Ru1 127.5(4)
C4 C5 C1 108.6(5)
C4 C5 C10 126.7(7)
C1 C5 C10 124.7(7)
C4 C5 Ru1 71.8(3)
C1 C5 Ru1 71.4(3)
C10 C5 Ru1 124.5(4)
C1 C6 H6A 109.5(4)
C1 C6 H6B 109.5(4)
H6A C6 H6B 109.5
C1 C6 H6C 109.5(4)
H6A C6 H6C 109.5
H6B C6 H6C 109.5
C2 C7 H7A 109.5(3)
C2 C7 H7B 109.5(4)
H7A C7 H7B 109.5
C2 C7 H7C 109.5(4)
H7A C7 H7C 109.5
H7B C7 H7C 109.5
C3 C8 H8A 109.5(4)
C3 C8 H8B 109.5(4)
H8A C8 H8B 109.5
C3 C8 H8C 109.5(5)
H8A C8 H8C 109.5
H8B C8 H8C 109.5
C4 C9 H9A 109.5(4)
C4 C9 H9B 109.5(5)
H9A C9 H9B 109.5
C4 C9 H9C 109.5(5)
H9A C9 H9C 109.5
H9B C9 H9C 109.5
C5 C10 H10A 109.5(4)
C5 C10 H10B 109.5(4)
H10A C10 H10B 109.5
C5 C10 H10C 109.5(5)
H10A C10 H10C 109.5
H10B C10 H10C 109.5
C12 C11 C15 108.3(6)
C12 C11 C16 125.8(6)
C15 C11 C16 125.2(6)
C12 C11 Ru2 70.9(3)
C15 C11 Ru2 70.9(3)
C16 C11 Ru2 131.4(5)
C11 C12 C13 107.8(5)
C11 C12 C17 126.4(7)
C13 C12 C17 125.3(6)
C11 C12 Ru2 72.3(3)
C13 C12 Ru2 71.8(3)
C17 C12 Ru2 128.0(4)
C14 C13 C12 108.2(6)
C14 C13 C18 126.0(7)
C12 C13 C18 125.7(7)
C14 C13 Ru2 72.2(3)
C12 C13 Ru2 71.0(3)
C18 C13 Ru2 126.2(4)
C15 C14 C13 107.3(6)
C15 C14 C19 126.8(7)
C13 C14 C19 125.8(7)
C15 C14 Ru2 70.4(3)
C13 C14 Ru2 70.9(3)
C19 C14 Ru2 127.9(5)
C11 C15 C14 108.3(5)
C11 C15 C20 125.5(7)
C14 C15 C20 125.4(7)
C11 C15 Ru2 72.3(3)
C14 C15 Ru2 72.5(3)
C20 C15 Ru2 128.8(4)
C11 C16 H16A 109.5(4)
C11 C16 H16B 109.5(4)
H16A C16 H16B 109.5
C11 C16 H16C 109.5(4)
H16A C16 H16C 109.5
H16B C16 H16C 109.5
C12 C17 H17A 109.5(4)
C12 C17 H17B 109.5(4)
H17A C17 H17B 109.5
C12 C17 H17C 109.5(4)
H17A C17 H17C 109.5
H17B C17 H17C 109.5
C13 C18 H18A 109.5(4)
C13 C18 H18B 109.5(5)
H18A C18 H18B 109.5
C13 C18 H18C 109.5(4)
H18A C18 H18C 109.5
H18B C18 H18C 109.5
C14 C19 H19A 109.5(4)
C14 C19 H19B 109.5(4)
H19A C19 H19B 109.5
C14 C19 H19C 109.5(5)
H19A C19 H19C 109.5
H19B C19 H19C 109.5
C15 C20 H20A 109.5(4)
C15 C20 H20B 109.5(4)
H20A C20 H20B 109.5
C15 C20 H20C 109.5(4)
H20A C20 H20C 109.5
H20B C20 H20C 109.5
P C21 H21A 109.5(3)
P C21 H21B 109.5(2)
H21A C21 H21B 109.5
P C21 H21C 109.5(3)
H21A C21 H21C 109.5
H21B C21 H21C 109.5
P C22 H22A 109.5(2)
P C22 H22B 109.5(2)
H22A C22 H22B 109.5
P C22 H22C 109.5(2)
H22A C22 H22C 109.5
H22B C22 H22C 109.5
P C23 H23A 109.5(3)
P C23 H23B 109.5(3)
H23A C23 H23B 109.5
P C23 H23C 109.5(3)
H23A C23 H23C 109.5
H23B C23 H23C 109.5
B2 B1 Ru1 157.5(4)
B2 B1 Ru2 69.9(3)
Ru1 B1 Ru2 92.3(2)
B2 B1 H3 50.5(25)
Ru1 B1 H3 149.3(26)
Ru2 B1 H3 118.4(26)
B2 B1 H4 135.1(21)
Ru1 B1 H4 61.6(20)
Ru2 B1 H4 105.6(20)
H3 B1 H4 105.9(31)
B2 B1 H5 121.9(25)
Ru1 B1 H5 54.5(24)
Ru2 B1 H5 119.4(24)
H3 B1 H5 105.4(35)
H4 B1 H5 99.7(32)
B1 B2 Ru2 63.5(3)
B1 B2 H1 121.0(27)
Ru2 B2 H1 111.5(26)
B1 B2 H2 118.6(29)
Ru2 B2 H2 122.0(29)
H1 B2 H2 112.1(39)
B1 B2 H3 45.4(23)
Ru2 B2 H3 107.3(24)
H1 B2 H3 94.9(34)
H2 B2 H3 105.0(36)

loop_
_geom_bond_atom_site_label_1
_geom_bond_atom_site_label_2
_geom_bond_distance
Ru1 B1 2.034(6)
Ru1 C5 2.144(5)
Ru1 C1 2.158(5)
Ru1 C4 2.168(5)
Ru1 C3 2.178(6)
Ru1 C2 2.199(5)
Ru1 Ru2 3.0081(6)
Ru1 H500 1.85(7)
Ru1 H4 1.83(5)
Ru1 H5 1.66(5)
Ru2 B1 2.136(6)
Ru2 C15 2.236(6)
Ru2 C12 2.236(5)
Ru2 B2 2.241(6)
Ru2 C13 2.246(5)
Ru2 C11 2.255(5)
Ru2 P 2.258(2)
Ru2 C14 2.263(6)
Ru2 H500 1.72(7)
P C22 1.825(6)
P C23 1.830(7)
P C21 1.830(7)
C1 C5 1.412(8)
C1 C2 1.438(8)
C1 C6 1.505(8)
C2 C3 1.403(9)
C2 C7 1.509(8)
C3 C4 1.439(9)
C3 C8 1.509(9)
C4 C5 1.411(9)
C4 C9 1.505(9)
C5 C10 1.512(8)
C6 H6A 1.01(4)
C6 H6B 1.01(4)
C6 H6C 1.01(4)
C7 H7A 0.96(4)
C7 H7B 0.96(4)
C7 H7C 0.96(4)
C8 H8A 0.91(5)
C8 H8B 0.91(5)
C8 H8C 0.91(5)
C9 H9A 1.00(5)
C9 H9B 1.00(5)
C9 H9C 1.00(5)
C10 H10A 0.92(5)
C10 H10B 0.92(5)
C10 H10C 0.92(5)
C11 C12 1.419(8)
C11 C15 1.418(9)
C11 C16 1.492(9)
C12 C13 1.431(9)
C12 C17 1.518(8)
C13 C14 1.428(9)
C13 C18 1.498(9)
C14 C15 1.432(9)
C14 C19 1.491(9)
C15 C20 1.509(9)
C16 H16A 0.88(4)
C16 H16B 0.88(4)
C16 H16C 0.88(4)
C17 H17A 0.93(4)
C17 H17B 0.93(4)
C17 H17C 0.93(4)
C18 H18A 0.95(4)
C18 H18B 0.95(5)
C18 H18C 0.95(5)
C19 H19A 0.95(5)
C19 H19B 0.95(5)
C19 H19C 0.95(5)
C20 H20A 1.01(4)
C20 H20B 1.01(4)
C20 H20C 1.01(4)
C21 H21A 0.93(4)
C21 H21B 0.93(4)
C21 H21C 0.93(4)
C22 H22A 1.00(4)
C22 H22B 1.00(4)
C22 H22C 1.00(4)
C23 H23A 0.95(4)
C23 H23B 0.95(4)
C23 H23C 0.95(4)
B1 B2 1.733(9)
B1 H3 1.24(5)
B1 H4 1.36(5)
B1 H5 1.23(5)
B2 H1 1.15(5)
B2 H2 1.13(6)
B2 H3 1.34(5)
